data_4343138
loop_
_publ_author_name
'Liao, Kuan-Yu'
'Hsu, Che-Wei'
'Chi, Yun'
'Hsu, Ming-Kuan'
'Wu, Szu-Wei'
'Chang, Chih-Hao'
'Liu, Shih-Hung'
'Lee, Gene-Hsiang'
'Chou, Pi-Tai'
'Hu, Yue'
'Robertson, Neil'

_publ_section_title
;
 Pt(II) Metal Complexes Tailored with a Newly Designed Spiro-Arranged
 Tetradentate Ligand; Harnessing of Charge-Transfer Phosphorescence and
 Fabrication of Sky Blue and White OLEDs.
;
_journal_issue 8
_journal_name_full 'Inorganic chemistry'
_journal_page_first 4029
_journal_page_last 4038
_journal_paper_doi 10.1021/acs.inorgchem.5b00281
_journal_volume 54
_journal_year 2015
_chemical_formula_sum 'C30 H16 Cl2 F6 N8 Pt'
_chemical_formula_weight 868.50
_chemical_name_systematic
; 
 ? 
;
_space_group_IT_number 14
_symmetry_cell_setting monoclinic
_symmetry_space_group_name_Hall '-P 2ybc'
_symmetry_space_group_name_H-M 'P 1 21/c 1'
_atom_sites_solution_hydrogens geom
_atom_sites_solution_primary direct
_atom_sites_solution_secondary difmap
_audit_creation_method SHELXL-97
_cell_angle_alpha 90.00
_cell_angle_beta 91.3629(13)
_cell_angle_gamma 90.00
_cell_formula_units_Z 4
_cell_length_a 9.5799(6)
_cell_length_b 25.5491(16)
_cell_length_c 11.7334(7)
_cell_measurement_reflns_used 4884
_cell_measurement_temperature 150(2)
_cell_measurement_theta_max 27.23
_cell_measurement_theta_min 2.66
_cell_volume 2871.0(3)
_computing_cell_refinement 'Bruker SAINT'
_computing_data_collection 'Bruker SMART'
_computing_data_reduction 'Bruker SAINT'
_computing_molecular_graphics 'Bruker SHELXTL'
_computing_publication_material 'Bruker SHELXTL'
_computing_structure_refinement 'SHELXL-97 (Sheldrick, 1997)'
_computing_structure_solution 'SHELXS-97 (Sheldrick, 1990)'
_diffrn_ambient_temperature 150(2)
_diffrn_measured_fraction_theta_full 1.000
_diffrn_measured_fraction_theta_max 1.000
_diffrn_measurement_device_type 'BRUKER SMART APEXCCD area detector'
_diffrn_measurement_method 'omega scans'
_diffrn_radiation_monochromator graphite
_diffrn_radiation_source 'fine-focus sealed tube'
_diffrn_radiation_type MoK\a
_diffrn_radiation_wavelength 0.71073
_diffrn_reflns_av_R_equivalents 0.0479
_diffrn_reflns_av_sigmaI/netI 0.0511
_diffrn_reflns_limit_h_max 12
_diffrn_reflns_limit_h_min -12
_diffrn_reflns_limit_k_max 33
_diffrn_reflns_limit_k_min -33
_diffrn_reflns_limit_l_max 15
_diffrn_reflns_limit_l_min -12
_diffrn_reflns_number 18561
_diffrn_reflns_theta_full 27.50
_diffrn_reflns_theta_max 27.50
_diffrn_reflns_theta_min 1.59
_exptl_absorpt_coefficient_mu 5.152
_exptl_absorpt_correction_T_max 0.7827
_exptl_absorpt_correction_T_min 0.3264
_exptl_absorpt_correction_type multi-scan
_exptl_absorpt_process_details 'SADABS (Bruker, 2001)'
_exptl_crystal_colour light-yellow
_exptl_crystal_density_diffrn 2.009
_exptl_crystal_density_meas ?
_exptl_crystal_density_method 'not measured'
_exptl_crystal_description block
_exptl_crystal_F_000 1672
_exptl_crystal_size_max 0.28
_exptl_crystal_size_mid 0.12
_exptl_crystal_size_min 0.05
_refine_diff_density_max 1.078
_refine_diff_density_min -1.836
_refine_diff_density_rms 0.208
_refine_ls_extinction_method none
_refine_ls_goodness_of_fit_ref 1.172
_refine_ls_hydrogen_treatment constr
_refine_ls_matrix_type full
_refine_ls_number_parameters 434
_refine_ls_number_reflns 6602
_refine_ls_number_restraints 18
_refine_ls_restrained_S_all 1.183
_refine_ls_R_factor_all 0.0491
_refine_ls_R_factor_gt 0.0385
_refine_ls_shift/su_max 0.005
_refine_ls_shift/su_mean 0.000
_refine_ls_structure_factor_coef Fsqd
_refine_ls_weighting_details 'calc w=1/[\s^2^(Fo^2^)+(0.0427P)^2^+0.0000P] where P=(Fo^2^+2Fc^2^)/3'
_refine_ls_weighting_scheme calc
_refine_ls_wR_factor_gt 0.0856
_refine_ls_wR_factor_ref 0.0968
_reflns_number_gt 5684
_reflns_number_total 6602
_reflns_threshold_expression >2sigma(I)
_cod_data_source_file ic5b00281_si_002.cif
_cod_data_source_block 1
_cod_depositor_comments
;
The following automatic conversions were performed:

'_symmetry_cell_setting' value 'Monoclinic' changed to 'monoclinic'
according to
/usr/data/users/saulius/crontab/automatic-downloads/current/ACS/lib/dictionaries/cif_core.dic
dictionary named 'cif_core.dic' version 2.4.2 from 2011-04-26.

'_exptl_crystal_density_meas' value 'not_measured' was changed to '?'
- the value is perceived as not measured.

Automatic conversion script
Id: cif_fix_values 3271 2015-04-21 07:52:19Z andrius 
;
_cod_original_sg_symbol_H-M P2(1)/c
_cod_database_code 4343138

loop_
_symmetry_equiv_pos_as_xyz
'x, y, z'
'-x, y+1/2, -z+1/2'
'-x, -y, -z'
'x, -y-1/2, z-1/2'

loop_
_atom_site_label
_atom_site_type_symbol
_atom_site_fract_x
_atom_site_fract_y
_atom_site_fract_z
_atom_site_U_iso_or_equiv
_atom_site_adp_type
_atom_site_occupancy
_atom_site_symmetry_multiplicity
_atom_site_calc_flag
_atom_site_refinement_flags
_atom_site_disorder_assembly
_atom_site_disorder_group
Pt Pt 0.39056(2) 0.506585(7) 0.865953(17) 0.01701(8) Uani 1 1 d . . .
N1 N 0.4877(4) 0.57636(17) 0.8508(4) 0.0176(9) Uani 1 1 d . . .
N2 N 0.5174(5) 0.48938(18) 0.7415(4) 0.0225(10) Uani 1 1 d . . .
N3 N 0.5417(5) 0.44786(19) 0.6713(4) 0.0252(11) Uani 1 1 d . . .
N4 N 0.6828(5) 0.5159(2) 0.6237(4) 0.0258(11) Uani 1 1 d . . .
N5 N 0.2698(4) 0.52785(17) 0.9960(4) 0.0167(9) Uani 1 1 d . . .
N6 N 0.2916(4) 0.43981(17) 0.8902(4) 0.0193(9) Uani 1 1 d . . .
N7 N 0.2865(5) 0.39239(18) 0.8388(4) 0.0224(10) Uani 1 1 d . . .
N8 N 0.1373(5) 0.39405(18) 0.9871(4) 0.0238(10) Uani 1 1 d . . .
C1 C 0.3229(5) 0.6230(2) 0.9790(4) 0.0161(10) Uani 1 1 d . . .
C2 C 0.4600(5) 0.6194(2) 0.9130(4) 0.0176(11) Uani 1 1 d . . .
C3 C 0.5440(6) 0.6631(2) 0.9008(5) 0.0242(12) Uani 1 1 d . . .
H3 H 0.5277 0.6932 0.9462 0.029 Uiso 1 1 calc R . .
C4 C 0.6507(6) 0.6638(2) 0.8242(5) 0.0249(12) Uani 1 1 d . . .
H4 H 0.7078 0.6939 0.8173 0.030 Uiso 1 1 calc R . .
C5 C 0.6740(5) 0.6206(2) 0.7580(5) 0.0240(12) Uani 1 1 d . . .
H5 H 0.7452 0.6206 0.7030 0.029 Uiso 1 1 calc R . .
C6 C 0.5912(5) 0.5770(2) 0.7733(4) 0.0196(11) Uani 1 1 d . . .
C7 C 0.6027(5) 0.5286(2) 0.7107(5) 0.0217(11) Uani 1 1 d . . .
C8 C 0.6393(6) 0.4667(3) 0.6039(5) 0.0290(13) Uani 1 1 d . A .
C9 C 0.7010(7) 0.4331(3) 0.5143(6) 0.0363(15) Uani 1 1 d . . .
C10 C 0.2639(5) 0.57573(19) 1.0426(4) 0.0169(11) Uani 1 1 d . . .
C11 C 0.1844(5) 0.5840(2) 1.1392(5) 0.0208(11) Uani 1 1 d . . .
H11 H 0.1830 0.6177 1.1736 0.025 Uiso 1 1 calc R . .
C12 C 0.1087(6) 0.5441(2) 1.1847(5) 0.0235(12) Uani 1 1 d . . .
H12 H 0.0552 0.5501 1.2506 0.028 Uiso 1 1 calc R . .
C13 C 0.1097(6) 0.4951(2) 1.1353(5) 0.0248(12) Uani 1 1 d . . .
H13 H 0.0560 0.4672 1.1651 0.030 Uiso 1 1 calc R . .
C14 C 0.1920(6) 0.4877(2) 1.0403(5) 0.0194(11) Uani 1 1 d . . .
C15 C 0.2031(5) 0.4397(2) 0.9772(5) 0.0205(11) Uani 1 1 d . . .
C16 C 0.1919(6) 0.3677(2) 0.9006(5) 0.0229(12) Uani 1 1 d . . .
C17 C 0.1501(6) 0.3126(2) 0.8722(6) 0.0308(14) Uani 1 1 d . . .
C18 C 0.2112(5) 0.6396(2) 0.8881(5) 0.0180(11) Uani 1 1 d . . .
C19 C 0.1591(5) 0.6110(2) 0.7969(4) 0.0201(11) Uani 1 1 d . . .
H19 H 0.1913 0.5765 0.7823 0.024 Uiso 1 1 calc R . .
C20 C 0.0572(5) 0.6345(2) 0.7265(5) 0.0233(12) Uani 1 1 d . . .
H20 H 0.0189 0.6158 0.6631 0.028 Uiso 1 1 calc R . .
C21 C 0.0118(5) 0.6848(2) 0.7485(5) 0.0237(12) Uani 1 1 d . . .
H21 H -0.0576 0.7001 0.6998 0.028 Uiso 1 1 calc R . .
C22 C 0.0649(6) 0.7133(2) 0.8394(5) 0.0247(12) Uani 1 1 d . . .
H22 H 0.0323 0.7478 0.8538 0.030 Uiso 1 1 calc R . .
C23 C 0.1670(5) 0.6907(2) 0.9096(4) 0.0179(11) Uani 1 1 d . . .
C24 C 0.2431(5) 0.7113(2) 1.0099(5) 0.0209(11) Uani 1 1 d . . .
C25 C 0.2439(6) 0.7603(2) 1.0583(5) 0.0256(12) Uani 1 1 d . . .
H25 H 0.1874 0.7876 1.0272 0.031 Uiso 1 1 calc R . .
C26 C 0.3294(6) 0.7688(2) 1.1540(5) 0.0305(14) Uani 1 1 d . . .
H26 H 0.3325 0.8027 1.1876 0.037 Uiso 1 1 calc R . .
C27 C 0.4096(6) 0.7294(2) 1.2008(5) 0.0297(13) Uani 1 1 d . . .
H27 H 0.4644 0.7359 1.2678 0.036 Uiso 1 1 calc R . .
C28 C 0.4113(6) 0.6801(2) 1.1514(5) 0.0253(13) Uani 1 1 d . . .
H28 H 0.4676 0.6529 1.1830 0.030 Uiso 1 1 calc R . .
C29 C 0.3289(5) 0.6716(2) 1.0548(5) 0.0192(11) Uani 1 1 d . . .
F1 F 0.7954(13) 0.4596(4) 0.4526(9) 0.089(3) Uani 0.691(13) 1 d PU A 1
F2 F 0.7687(11) 0.3907(4) 0.5602(8) 0.062(3) Uani 0.691(13) 1 d PU A 1
F3 F 0.6105(11) 0.4151(4) 0.4401(9) 0.062(3) Uani 0.691(13) 1 d PU A 1
F1' F 0.712(3) 0.4594(10) 0.422(2) 0.089(3) Uani 0.309(13) 1 d P A 2
F2' F 0.813(3) 0.4135(9) 0.5407(19) 0.062(3) Uani 0.309(13) 1 d P A 2
F3' F 0.615(3) 0.3953(10) 0.476(2) 0.062(3) Uani 0.309(13) 1 d P A 2
F4 F 0.2301(4) 0.29157(14) 0.7938(3) 0.0388(9) Uani 1 1 d . . .
F5 F 0.1553(5) 0.28172(15) 0.9637(3) 0.0504(11) Uani 1 1 d . . .
F6 F 0.0189(4) 0.31034(15) 0.8326(4) 0.0480(11) Uani 1 1 d . . .
C30 C 0.2966(7) 0.3722(3) 0.5636(6) 0.0472(19) Uani 1 1 d . . .
H30A H 0.3235 0.4024 0.5161 0.057 Uiso 1 1 calc R . .
H30B H 0.3295 0.3791 0.6429 0.057 Uiso 1 1 calc R . .
Cl1 Cl 0.1134(2) 0.36595(12) 0.5603(2) 0.0794(8) Uani 1 1 d . . .
Cl2 Cl 0.3774(3) 0.31550(10) 0.5131(2) 0.0792(7) Uani 1 1 d . . .

loop_
_atom_site_aniso_label
_atom_site_aniso_U_11
_atom_site_aniso_U_22
_atom_site_aniso_U_33
_atom_site_aniso_U_23
_atom_site_aniso_U_13
_atom_site_aniso_U_12
Pt 0.01862(11) 0.01595(11) 0.01642(12) -0.00140(8) -0.00006(7) 0.00224(8)
N1 0.016(2) 0.020(2) 0.017(2) -0.0001(18) -0.0009(17) -0.0027(17)
N2 0.023(2) 0.021(2) 0.024(3) -0.0043(19) 0.002(2) 0.0047(18)
N3 0.029(3) 0.026(3) 0.020(3) -0.009(2) -0.001(2) 0.005(2)
N4 0.023(2) 0.033(3) 0.022(3) -0.004(2) 0.002(2) 0.008(2)
N5 0.018(2) 0.018(2) 0.014(2) -0.0012(17) -0.0018(17) 0.0038(17)
N6 0.016(2) 0.021(2) 0.022(2) -0.0013(18) 0.0033(18) 0.0005(17)
N7 0.020(2) 0.020(2) 0.027(3) -0.0039(19) -0.003(2) 0.0003(18)
N8 0.025(2) 0.022(2) 0.024(3) -0.0014(19) 0.001(2) -0.0002(19)
C1 0.011(2) 0.017(3) 0.020(3) -0.003(2) -0.005(2) 0.0041(19)
C2 0.018(3) 0.019(3) 0.015(3) -0.001(2) -0.004(2) 0.006(2)
C3 0.025(3) 0.021(3) 0.027(3) -0.004(2) -0.002(2) 0.002(2)
C4 0.018(3) 0.024(3) 0.032(3) 0.000(2) 0.001(2) -0.002(2)
C5 0.016(3) 0.035(3) 0.021(3) 0.002(2) 0.002(2) 0.001(2)
C6 0.018(3) 0.025(3) 0.015(3) 0.000(2) -0.002(2) 0.002(2)
C7 0.017(3) 0.027(3) 0.021(3) 0.000(2) 0.001(2) 0.002(2)
C8 0.028(3) 0.036(4) 0.023(3) -0.003(3) 0.004(2) 0.008(3)
C9 0.035(4) 0.044(4) 0.030(4) -0.007(3) 0.007(3) 0.005(3)
C10 0.017(3) 0.015(2) 0.019(3) 0.000(2) -0.004(2) 0.0026(19)
C11 0.023(3) 0.020(3) 0.019(3) -0.002(2) 0.000(2) 0.006(2)
C12 0.021(3) 0.029(3) 0.020(3) -0.004(2) -0.002(2) 0.005(2)
C13 0.030(3) 0.022(3) 0.022(3) 0.007(2) 0.001(2) 0.001(2)
C14 0.018(3) 0.019(3) 0.021(3) 0.003(2) -0.003(2) 0.003(2)
C15 0.020(3) 0.020(3) 0.021(3) 0.003(2) -0.001(2) 0.004(2)
C16 0.025(3) 0.017(3) 0.026(3) 0.003(2) -0.004(2) 0.000(2)
C17 0.028(3) 0.030(3) 0.036(4) 0.000(3) 0.004(3) -0.006(3)
C18 0.012(2) 0.020(3) 0.022(3) 0.004(2) 0.000(2) 0.002(2)
C19 0.025(3) 0.018(3) 0.017(3) 0.000(2) 0.002(2) 0.001(2)
C20 0.019(3) 0.031(3) 0.019(3) 0.003(2) 0.000(2) -0.003(2)
C21 0.014(3) 0.035(3) 0.022(3) 0.007(2) -0.001(2) 0.003(2)
C22 0.026(3) 0.022(3) 0.027(3) 0.005(2) 0.008(2) 0.006(2)
C23 0.021(3) 0.017(3) 0.016(3) 0.000(2) 0.006(2) 0.000(2)
C24 0.018(3) 0.023(3) 0.022(3) 0.001(2) 0.007(2) 0.000(2)
C25 0.026(3) 0.022(3) 0.029(3) -0.001(2) 0.007(2) 0.005(2)
C26 0.035(3) 0.024(3) 0.032(3) -0.009(3) 0.005(3) -0.004(3)
C27 0.032(3) 0.036(4) 0.022(3) -0.008(3) 0.003(3) -0.002(3)
C28 0.017(3) 0.031(3) 0.027(3) -0.005(2) 0.003(2) 0.002(2)
C29 0.016(3) 0.018(3) 0.024(3) -0.002(2) 0.004(2) 0.000(2)
F1 0.097(7) 0.084(4) 0.089(6) -0.042(4) 0.077(6) -0.028(6)
F2 0.084(6) 0.063(6) 0.040(4) -0.009(4) 0.000(4) 0.048(5)
F3 0.059(3) 0.082(7) 0.043(6) -0.036(4) -0.015(4) 0.027(5)
F1' 0.097(7) 0.084(4) 0.089(6) -0.042(4) 0.077(6) -0.028(6)
F2' 0.084(6) 0.063(6) 0.040(4) -0.009(4) 0.000(4) 0.048(5)
F3' 0.059(3) 0.082(7) 0.043(6) -0.036(4) -0.015(4) 0.027(5)
F4 0.039(2) 0.0274(19) 0.050(2) -0.0134(17) 0.0152(18) 0.0008(16)
F5 0.088(3) 0.024(2) 0.040(2) 0.0046(17) 0.006(2) -0.008(2)
F6 0.030(2) 0.037(2) 0.077(3) -0.023(2) -0.003(2) -0.0054(17)
C30 0.050(4) 0.060(5) 0.032(4) -0.003(3) -0.003(3) -0.010(4)
Cl1 0.0486(12) 0.125(2) 0.0629(15) 0.0242(15) -0.0261(11) -0.0161(13)
Cl2 0.128(2) 0.0568(14) 0.0525(14) -0.0011(11) 0.0064(14) 0.0092(14)

loop_
_atom_type_symbol
_atom_type_description
_atom_type_scat_dispersion_real
_atom_type_scat_dispersion_imag
_atom_type_scat_source
C C 0.0033 0.0016 'International Tables Vol C Tables 4.2.6.8 and 6.1.1.4'
H H 0.0000 0.0000 'International Tables Vol C Tables 4.2.6.8 and 6.1.1.4'
N N 0.0061 0.0033 'International Tables Vol C Tables 4.2.6.8 and 6.1.1.4'
F F 0.0171 0.0103 'International Tables Vol C Tables 4.2.6.8 and 6.1.1.4'
Cl Cl 0.1484 0.1585 'International Tables Vol C Tables 4.2.6.8 and 6.1.1.4'
Pt Pt -1.7033 8.3905 'International Tables Vol C Tables 4.2.6.8 and 6.1.1.4'

loop_
_geom_angle_atom_site_label_1
_geom_angle_atom_site_label_2
_geom_angle_atom_site_label_3
_geom_angle
N2 Pt N6 102.73(18)
N2 Pt N5 176.28(18)
N6 Pt N5 80.65(18)
N2 Pt N1 80.69(18)
N6 Pt N1 176.42(17)
N5 Pt N1 95.90(18)
C2 N1 C6 120.5(5)
C2 N1 Pt 125.0(4)
C6 N1 Pt 114.5(3)
C7 N2 N3 107.6(5)
C7 N2 Pt 114.9(4)
N3 N2 Pt 137.4(4)
C8 N3 N2 102.2(5)
C7 N4 C8 100.3(5)
C10 N5 C14 119.8(5)
C10 N5 Pt 125.9(4)
C14 N5 Pt 114.3(4)
C15 N6 N7 108.7(4)
C15 N6 Pt 115.2(4)
N7 N6 Pt 136.2(4)
C16 N7 N6 101.5(4)
C15 N8 C16 100.4(5)
C29 C1 C10 111.4(4)
C29 C1 C2 108.7(4)
C10 C1 C2 121.7(4)
C29 C1 C18 101.1(4)
C10 C1 C18 107.1(4)
C2 C1 C18 104.7(4)
N1 C2 C3 118.6(5)
N1 C2 C1 120.0(5)
C3 C2 C1 120.5(5)
C4 C3 C2 121.2(5)
C5 C4 C3 119.6(5)
C4 C5 C6 118.2(5)
N1 C6 C5 121.8(5)
N1 C6 C7 113.2(5)
C5 C6 C7 125.0(5)
N4 C7 N2 112.9(5)
N4 C7 C6 130.6(5)
N2 C7 C6 116.5(5)
N3 C8 N4 117.1(5)
N3 C8 C9 120.6(6)
N4 C8 C9 122.3(6)
F2' C9 F1' 110.0(15)
F2' C9 F3 126.4(13)
F1' C9 F3 71.6(12)
F2' C9 F3' 108.5(15)
F1' C9 F3' 99.0(14)
F3 C9 F3' 29.0(10)
F2' C9 F1 75.3(11)
F1' C9 F1 38.4(11)
F3 C9 F1 105.2(8)
F3' C9 F1 126.5(13)
F2' C9 F2 33.5(11)
F1' C9 F2 134.5(12)
F3 C9 F2 106.6(7)
F3' C9 F2 80.8(10)
F1 C9 F2 106.9(7)
F2' C9 C8 114.8(12)
F1' C9 C8 109.7(11)
F3 C9 C8 114.1(7)
F3' C9 C8 113.6(12)
F1 C9 C8 111.8(7)
F2 C9 C8 111.8(6)
N5 C10 C11 119.9(5)
N5 C10 C1 119.9(5)
C11 C10 C1 119.3(5)
C12 C11 C10 120.6(5)
C11 C12 C13 120.2(5)
C12 C13 C14 118.0(5)
N5 C14 C13 121.5(5)
N5 C14 C15 113.1(5)
C13 C14 C15 125.3(5)
N8 C15 N6 112.1(5)
N8 C15 C14 131.3(5)
N6 C15 C14 116.5(5)
N7 C16 N8 117.3(5)
N7 C16 C17 120.3(5)
N8 C16 C17 122.4(5)
F4 C17 F6 107.3(5)
F4 C17 F5 108.0(5)
F6 C17 F5 105.9(5)
F4 C17 C16 112.2(5)
F6 C17 C16 111.2(5)
F5 C17 C16 111.8(5)
C19 C18 C23 122.0(5)
C19 C18 C1 128.2(5)
C23 C18 C1 109.8(5)
C18 C19 C20 117.6(5)
C21 C20 C19 120.5(5)
C22 C21 C20 121.6(5)
C21 C22 C23 118.6(5)
C22 C23 C18 119.6(5)
C22 C23 C24 130.8(5)
C18 C23 C24 109.5(5)
C25 C24 C29 120.5(5)
C25 C24 C23 131.1(5)
C29 C24 C23 108.4(5)
C24 C25 C26 118.3(5)
C27 C26 C25 121.3(6)
C26 C27 C28 120.7(6)
C29 C28 C27 118.2(6)
C28 C29 C24 120.9(5)
C28 C29 C1 128.1(5)
C24 C29 C1 110.9(5)
Cl2 C30 Cl1 111.4(4)

loop_
_geom_bond_atom_site_label_1
_geom_bond_atom_site_label_2
_geom_bond_distance
Pt N2 1.971(5)
Pt N6 1.976(4)
Pt N5 2.011(4)
Pt N1 2.021(4)
N1 C2 1.350(6)
N1 C6 1.362(7)
N2 C7 1.348(7)
N2 N3 1.366(6)
N3 C8 1.329(8)
N4 C7 1.331(7)
N4 C8 1.344(8)
N5 C10 1.342(6)
N5 C14 1.378(7)
N6 C15 1.343(7)
N6 N7 1.353(6)
N7 C16 1.333(7)
N8 C15 1.332(7)
N8 C16 1.335(7)
C1 C29 1.528(7)
C1 C10 1.535(7)
C1 C2 1.543(7)
C1 C18 1.552(7)
C2 C3 1.387(7)
C3 C4 1.378(8)
C4 C5 1.371(8)
C5 C6 1.380(8)
C6 C7 1.444(8)
C8 C9 1.489(8)
C9 F2' 1.22(2)
C9 F1' 1.28(3)
C9 F3 1.298(12)
C9 F3' 1.34(3)
C9 F1 1.354(11)
C9 F2 1.368(11)
C10 C11 1.396(7)
C11 C12 1.367(8)
C12 C13 1.381(8)
C13 C14 1.392(8)
C14 C15 1.437(7)
C16 C17 1.501(8)
C17 F4 1.325(7)
C17 F6 1.330(7)
C17 F5 1.331(7)
C18 C19 1.381(7)
C18 C23 1.396(7)
C19 C20 1.400(7)
C20 C21 1.382(8)
C21 C22 1.380(8)
C22 C23 1.390(7)
C23 C24 1.467(7)
C24 C25 1.373(8)
C24 C29 1.401(7)
C25 C26 1.392(8)
C26 C27 1.374(8)
C27 C28 1.387(8)
C28 C29 1.383(8)
C30 Cl2 1.753(8)
C30 Cl1 1.762(7)
